data_4069904
loop_
_publ_author_name
'Grisi, Fabia'
'Mariconda, Annaluisa'
'Costabile, Chiara'
'Bertolasi, Valerio'
'Longo, Pasquale'

_publ_section_title
;
 Influence ofsynandantiConfigurations of NHC Backbone on Ru-Catalyzed
 Olefin Metathesis
;
_journal_issue 17
_journal_name_full Organometallics
_journal_page_first 4988
_journal_paper_doi 10.1021/om900497q
_journal_volume 28
_journal_year 2009
_chemical_formula_moiety 'C41 H43 Cl2 N5 Ru'
_chemical_formula_sum 'C41 H43 Cl2 N5 Ru'
_chemical_formula_weight 777.77
_chemical_name_systematic
;
 ?
;
_space_group_IT_number 2
_symmetry_cell_setting triclinic
_symmetry_space_group_name_Hall '-P 1'
_symmetry_space_group_name_H-M 'P -1'
_atom_sites_solution_hydrogens geom
_atom_sites_solution_primary direct
_atom_sites_solution_secondary difmap
_audit_creation_method SHELXL-97
_cell_angle_alpha 74.3271(13)
_cell_angle_beta 84.0189(13)
_cell_angle_gamma 78.7124(8)
_cell_formula_units_Z 2
_cell_length_a 9.2274(2)
_cell_length_b 12.1039(3)
_cell_length_c 17.2428(4)
_cell_measurement_reflns_used 23230
_cell_measurement_temperature 295
_cell_measurement_theta_max 27.86
_cell_measurement_theta_min 3.38
_cell_volume 1815.65(7)
_computing_cell_refinement 'Denzo-SMN (Otwinowski & Minor, 1997)'
_computing_data_collection 'COLLECT (Nonius, 1998)'
_computing_data_reduction 'Denzo-SMN (Otwinowski & Minor, 1997)'
_computing_molecular_graphics 'ORTEPIII (Burnett & Johnson, 1996)'
_computing_publication_material 'SHELXL-97 (Sheldrick, 1997), PARST (Nardelli, 1995), PLATON (Spek, 2003)'
_computing_structure_refinement 'SHELXL-97 (Sheldrick, 1997)'
_computing_structure_solution 'SIR97 (Altomare et al., 1999)'
_diffrn_ambient_temperature 295
_diffrn_measured_fraction_theta_full 0.991
_diffrn_measured_fraction_theta_max 0.991
_diffrn_measurement_device_type 'Nonius Kappa CCD'
_diffrn_measurement_method '\f scans and \w scans'
_diffrn_radiation_monochromator graphite
_diffrn_radiation_source 'fine-focus sealed tube'
_diffrn_radiation_type MoK\a
_diffrn_radiation_wavelength 0.71073
_diffrn_reflns_av_R_equivalents 0.0374
_diffrn_reflns_av_sigmaI/netI 0.0547
_diffrn_reflns_limit_h_max 12
_diffrn_reflns_limit_h_min -11
_diffrn_reflns_limit_k_max 15
_diffrn_reflns_limit_k_min -15
_diffrn_reflns_limit_l_max 22
_diffrn_reflns_limit_l_min -22
_diffrn_reflns_number 23230
_diffrn_reflns_theta_full 27.86
_diffrn_reflns_theta_max 27.86
_diffrn_reflns_theta_min 3.38
_exptl_absorpt_coefficient_mu 0.616
_exptl_absorpt_correction_T_max 0.959
_exptl_absorpt_correction_T_min 0.918
_exptl_absorpt_correction_type empirical
_exptl_absorpt_process_details 'SORTAV (R.H. Blessing, Acta Crystallogr., 1955, A51, 33)'
_exptl_crystal_colour orange
_exptl_crystal_density_diffrn 1.423
_exptl_crystal_density_method 'not measured'
_exptl_crystal_description block
_exptl_crystal_F_000 804
_exptl_crystal_size_max 0.20
_exptl_crystal_size_mid 0.14
_exptl_crystal_size_min 0.07
_refine_diff_density_max 0.754
_refine_diff_density_min -0.670
_refine_diff_density_rms 0.070
_refine_ls_extinction_coef 0.0092(9)
_refine_ls_extinction_expression Fc^*^=kFc[1+0.001xFc^2^\l^3^/sin(2\q)]^-1/4^
_refine_ls_extinction_method SHELXL
_refine_ls_goodness_of_fit_ref 1.041
_refine_ls_hydrogen_treatment constr
_refine_ls_matrix_type full
_refine_ls_number_parameters 447
_refine_ls_number_reflns 8560
_refine_ls_number_restraints 0
_refine_ls_restrained_S_all 1.041
_refine_ls_R_factor_all 0.0627
_refine_ls_R_factor_gt 0.0394
_refine_ls_shift/su_max 0.001
_refine_ls_shift/su_mean 0.000
_refine_ls_structure_factor_coef Fsqd
_refine_ls_weighting_details 'calc w=1/[\s^2^(Fo^2^)+(0.0431P)^2^+0.3370P] where P=(Fo^2^+2Fc^2^)/3'
_refine_ls_weighting_scheme calc
_refine_ls_wR_factor_gt 0.0887
_refine_ls_wR_factor_ref 0.0981
_reflns_number_gt 6497
_reflns_number_total 8560
_reflns_threshold_expression I>2sigma(I)
_cod_data_source_file om900497q_si_002.cif
_cod_data_source_block (15)
_cod_database_code 4069904

loop_
_symmetry_equiv_pos_as_xyz
'x, y, z'
'-x, -y, -z'

loop_
_atom_site_label
_atom_site_type_symbol
_atom_site_fract_x
_atom_site_fract_y
_atom_site_fract_z
_atom_site_U_iso_or_equiv
_atom_site_adp_type
_atom_site_occupancy
_atom_site_symmetry_multiplicity
_atom_site_calc_flag
_atom_site_refinement_flags
Ru1 Ru 0.56810(2) 0.370953(16) 0.270177(10) 0.03678(9) Uani 1 1 d .
Cl1 Cl 0.75741(7) 0.41215(6) 0.16299(4) 0.05257(17) Uani 1 1 d .
Cl2 Cl 0.37573(7) 0.34020(6) 0.37856(4) 0.05266(16) Uani 1 1 d .
N1 N 0.6901(3) 0.11618(18) 0.26463(12) 0.0495(5) Uani 1 1 d .
N2 N 0.7408(2) 0.14615(18) 0.37589(11) 0.0469(5) Uani 1 1 d .
N3 N 0.4633(2) 0.55480(18) 0.23281(11) 0.0444(5) Uani 1 1 d .
N4 N 0.6934(2) 0.43257(17) 0.34007(11) 0.0431(5) Uani 1 1 d .
N5 N 0.4198(2) 0.35348(16) 0.18643(11) 0.0423(5) Uani 1 1 d .
C1 C 0.6689(3) 0.2021(2) 0.30616(13) 0.0413(5) Uani 1 1 d .
C2 C 0.7985(4) 0.0099(2) 0.30137(16) 0.0570(7) Uani 1 1 d .
H2 H 0.8975 0.0231 0.2789 0.068 Uiso 1 1 calc R
C3 C 0.7867(3) 0.0177(2) 0.38736(15) 0.0547(7) Uani 1 1 d .
H3 H 0.8844 -0.0079 0.4101 0.066 Uiso 1 1 calc R
C4 C 0.7751(5) -0.1014(3) 0.2864(2) 0.0857(12) Uani 1 1 d .
H4A H 0.6790 -0.1169 0.3083 0.129 Uiso 1 1 calc R
H4B H 0.8496 -0.1642 0.3118 0.129 Uiso 1 1 calc R
H4C H 0.7818 -0.0943 0.2293 0.129 Uiso 1 1 calc R
C5 C 0.6747(4) -0.0469(3) 0.44320(19) 0.0705(9) Uani 1 1 d .
H5A H 0.6727 -0.0335 0.4957 0.106 Uiso 1 1 calc R
H5B H 0.7022 -0.1288 0.4472 0.106 Uiso 1 1 calc R
H5C H 0.5783 -0.0190 0.4220 0.106 Uiso 1 1 calc R
C6 C 0.6267(3) 0.1208(2) 0.19052(15) 0.0489(6) Uani 1 1 d .
C7 C 0.4848(3) 0.0952(2) 0.19409(16) 0.0527(7) Uani 1 1 d .
C8 C 0.4282(4) 0.0952(2) 0.12215(18) 0.0600(7) Uani 1 1 d .
H8 H 0.3327 0.0807 0.1226 0.072 Uiso 1 1 calc R
C9 C 0.5119(4) 0.1165(2) 0.05023(17) 0.0614(8) Uani 1 1 d .
H9 H 0.4721 0.1174 0.0026 0.074 Uiso 1 1 calc R
C10 C 0.6533(4) 0.1362(3) 0.04887(16) 0.0595(7) Uani 1 1 d .
H10 H 0.7091 0.1493 0.0002 0.071 Uiso 1 1 calc R
C11 C 0.7156(3) 0.1371(2) 0.11902(15) 0.0527(7) Uani 1 1 d .
C12 C 0.3942(4) 0.0664(3) 0.27195(19) 0.0721(9) Uani 1 1 d .
H12A H 0.4293 -0.0124 0.3012 0.108 Uiso 1 1 calc R
H12B H 0.2923 0.0747 0.2608 0.108 Uiso 1 1 calc R
H12C H 0.4032 0.1186 0.3037 0.108 Uiso 1 1 calc R
C13 C 0.8785(4) 0.1481(3) 0.11769(17) 0.0663(8) Uani 1 1 d .
H13A H 0.8851 0.2012 0.1499 0.080 Uiso 1 1 calc R
H13B H 0.9330 0.0724 0.1441 0.080 Uiso 1 1 calc R
C14 C 0.9563(4) 0.1901(3) 0.03556(17) 0.0594(7) Uani 1 1 d .
C15 C 0.9142(4) 0.3012(3) -0.01266(18) 0.0666(8) Uani 1 1 d .
H15 H 0.8369 0.3515 0.0055 0.080 Uiso 1 1 calc R
C16 C 0.9840(4) 0.3388(3) -0.08683(18) 0.0670(8) Uani 1 1 d .
H16 H 0.9539 0.4141 -0.1181 0.080 Uiso 1 1 calc R
C17 C 1.0979(4) 0.2661(3) -0.11500(19) 0.0701(8) Uani 1 1 d .
H17 H 1.1441 0.2909 -0.1656 0.084 Uiso 1 1 calc R
C18 C 1.1430(4) 0.1557(3) -0.0673(2) 0.0728(9) Uani 1 1 d .
H18 H 1.2212 0.1059 -0.0853 0.087 Uiso 1 1 calc R
C19 C 1.0722(4) 0.1191(3) 0.00701(19) 0.0663(8) Uani 1 1 d .
H19 H 1.1039 0.0444 0.0387 0.080 Uiso 1 1 calc R
C20 C 0.7659(3) 0.1874(2) 0.44245(14) 0.0483(6) Uani 1 1 d .
C21 C 0.9109(4) 0.1941(2) 0.45453(17) 0.0592(7) Uani 1 1 d .
C22 C 0.9367(5) 0.2275(3) 0.5223(2) 0.0813(11) Uani 1 1 d .
H22 H 1.0320 0.2350 0.5303 0.098 Uiso 1 1 calc R
C23 C 0.8239(5) 0.2496(3) 0.5773(2) 0.0867(12) Uani 1 1 d .
H23 H 0.8435 0.2716 0.6223 0.104 Uiso 1 1 calc R
C24 C 0.6842(5) 0.2398(3) 0.56665(17) 0.0797(11) Uani 1 1 d .
H24 H 0.6085 0.2543 0.6045 0.096 Uiso 1 1 calc R
C25 C 0.6536(4) 0.2080(3) 0.49900(15) 0.0604(7) Uani 1 1 d .
H25 H 0.5577 0.2008 0.4919 0.072 Uiso 1 1 calc R
C26 C 1.0404(4) 0.1655(3) 0.3973(2) 0.0824(10) Uani 1 1 d .
H26A H 1.1126 0.2134 0.3960 0.124 Uiso 1 1 calc R
H26B H 1.0061 0.1802 0.3441 0.124 Uiso 1 1 calc R
H26C H 1.0844 0.0849 0.4155 0.124 Uiso 1 1 calc R
C27 C 0.3175(3) 0.5892(2) 0.23865(17) 0.0545(7) Uani 1 1 d .
H27 H 0.2585 0.5325 0.2582 0.065 Uiso 1 1 calc R
C28 C 0.2488(4) 0.7048(3) 0.21729(19) 0.0653(8) Uani 1 1 d .
H28 H 0.1463 0.7246 0.2218 0.078 Uiso 1 1 calc R
C29 C 0.3344(5) 0.7893(3) 0.1895(2) 0.0748(10) Uani 1 1 d .
H29 H 0.2914 0.8676 0.1748 0.090 Uiso 1 1 calc R
C30 C 0.4843(4) 0.7558(3) 0.1839(2) 0.0753(9) Uani 1 1 d .
H30 H 0.5452 0.8115 0.1660 0.090 Uiso 1 1 calc R
C31 C 0.5448(4) 0.6391(2) 0.20472(17) 0.0604(7) Uani 1 1 d .
H31 H 0.6471 0.6177 0.1991 0.072 Uiso 1 1 calc R
C32 C 0.6232(3) 0.4940(2) 0.39187(15) 0.0519(6) Uani 1 1 d .
H32 H 0.5216 0.4975 0.4018 0.062 Uiso 1 1 calc R
C33 C 0.6947(4) 0.5521(3) 0.43104(18) 0.0686(9) Uani 1 1 d .
H33 H 0.6417 0.5926 0.4667 0.082 Uiso 1 1 calc R
C34 C 0.8447(5) 0.5496(3) 0.4168(2) 0.0787(10) Uani 1 1 d .
H34 H 0.8949 0.5885 0.4420 0.094 Uiso 1 1 calc R
C35 C 0.9177(4) 0.4876(3) 0.3641(2) 0.0746(9) Uani 1 1 d .
H35 H 1.0191 0.4839 0.3531 0.090 Uiso 1 1 calc R
C36 C 0.8403(3) 0.4308(3) 0.32741(16) 0.0552(7) Uani 1 1 d .
H36 H 0.8923 0.3891 0.2921 0.066 Uiso 1 1 calc R
C37 C 0.4553(3) 0.3825(2) 0.10672(15) 0.0527(7) Uani 1 1 d .
H37 H 0.5511 0.3950 0.0897 0.063 Uiso 1 1 calc R
C38 C 0.3559(4) 0.3946(3) 0.04863(18) 0.0664(9) Uani 1 1 d .
H38 H 0.3852 0.4148 -0.0059 0.080 Uiso 1 1 calc R
C39 C 0.2146(4) 0.3767(3) 0.0723(2) 0.0756(10) Uani 1 1 d .
H39 H 0.1459 0.3852 0.0343 0.091 Uiso 1 1 calc R
C40 C 0.1764(4) 0.3459(3) 0.1533(2) 0.0698(9) Uani 1 1 d .
H40 H 0.0814 0.3321 0.1713 0.084 Uiso 1 1 calc R
C41 C 0.2817(3) 0.3355(2) 0.20776(17) 0.0522(6) Uani 1 1 d .
H41 H 0.2542 0.3148 0.2625 0.063 Uiso 1 1 calc R

loop_
_atom_site_aniso_label
_atom_site_aniso_U_11
_atom_site_aniso_U_22
_atom_site_aniso_U_33
_atom_site_aniso_U_23
_atom_site_aniso_U_13
_atom_site_aniso_U_12
Ru1 0.03482(13) 0.04311(13) 0.03513(11) -0.01273(8) -0.00060(7) -0.01011(8)
Cl1 0.0431(4) 0.0733(4) 0.0435(3) -0.0172(3) 0.0067(3) -0.0167(3)
Cl2 0.0451(4) 0.0713(4) 0.0450(3) -0.0170(3) 0.0062(3) -0.0202(3)
N1 0.0627(15) 0.0454(11) 0.0421(10) -0.0154(9) -0.0109(10) -0.0034(10)
N2 0.0557(14) 0.0473(11) 0.0379(10) -0.0126(9) -0.0089(9) -0.0037(10)
N3 0.0447(13) 0.0493(12) 0.0428(10) -0.0155(9) -0.0035(9) -0.0112(10)
N4 0.0441(12) 0.0475(11) 0.0394(10) -0.0112(9) -0.0024(8) -0.0119(9)
N5 0.0437(12) 0.0381(10) 0.0462(11) -0.0119(8) -0.0070(9) -0.0063(9)
C1 0.0399(14) 0.0536(14) 0.0344(11) -0.0141(10) 0.0014(9) -0.0154(11)
C2 0.0671(19) 0.0520(15) 0.0489(14) -0.0145(12) -0.0090(13) 0.0021(14)
C3 0.0605(18) 0.0510(15) 0.0500(14) -0.0112(12) -0.0108(13) -0.0022(13)
C4 0.123(3) 0.0534(18) 0.078(2) -0.0205(16) -0.030(2) 0.009(2)
C5 0.077(2) 0.0608(18) 0.0684(18) -0.0065(15) 0.0007(16) -0.0159(16)
C6 0.0621(18) 0.0401(13) 0.0468(13) -0.0150(11) -0.0125(12) -0.0038(12)
C7 0.0632(19) 0.0375(13) 0.0582(15) -0.0143(11) -0.0093(13) -0.0048(12)
C8 0.065(2) 0.0455(15) 0.0755(19) -0.0164(13) -0.0208(15) -0.0128(14)
C9 0.076(2) 0.0571(17) 0.0589(17) -0.0252(14) -0.0234(15) -0.0047(15)
C10 0.071(2) 0.0648(18) 0.0467(14) -0.0220(13) -0.0099(13) -0.0059(15)
C11 0.0611(18) 0.0516(15) 0.0485(14) -0.0167(12) -0.0108(12) -0.0075(13)
C12 0.073(2) 0.0673(19) 0.073(2) -0.0074(16) -0.0006(16) -0.0194(17)
C13 0.062(2) 0.081(2) 0.0564(16) -0.0218(15) -0.0070(14) -0.0063(16)
C14 0.063(2) 0.0652(18) 0.0545(15) -0.0237(14) -0.0053(13) -0.0090(15)
C15 0.074(2) 0.0640(18) 0.0601(17) -0.0215(15) -0.0076(15) 0.0010(16)
C16 0.077(2) 0.0626(18) 0.0621(17) -0.0134(14) -0.0099(16) -0.0134(17)
C17 0.063(2) 0.085(2) 0.0640(18) -0.0211(17) 0.0041(15) -0.0200(18)
C18 0.056(2) 0.074(2) 0.090(2) -0.0318(19) 0.0065(17) -0.0042(16)
C19 0.064(2) 0.0638(18) 0.0687(18) -0.0165(15) -0.0040(15) -0.0058(16)
C20 0.0604(18) 0.0486(14) 0.0359(12) -0.0091(10) -0.0086(11) -0.0091(12)
C21 0.066(2) 0.0560(16) 0.0571(16) -0.0153(13) -0.0119(14) -0.0096(14)
C22 0.092(3) 0.077(2) 0.085(2) -0.0303(19) -0.044(2) -0.005(2)
C23 0.122(4) 0.082(2) 0.0592(19) -0.0322(17) -0.032(2) 0.009(2)
C24 0.107(3) 0.077(2) 0.0455(16) -0.0213(15) -0.0038(17) 0.013(2)
C25 0.067(2) 0.0627(17) 0.0451(14) -0.0105(13) 0.0015(13) -0.0039(15)
C26 0.061(2) 0.094(3) 0.092(2) -0.023(2) 0.0002(18) -0.0152(19)
C27 0.0482(17) 0.0554(16) 0.0639(16) -0.0216(13) -0.0071(13) -0.0072(13)
C28 0.061(2) 0.0621(19) 0.0758(19) -0.0287(16) -0.0189(15) 0.0068(16)
C29 0.097(3) 0.0446(16) 0.077(2) -0.0120(15) -0.0202(19) 0.0043(18)
C30 0.090(3) 0.0501(17) 0.082(2) -0.0049(15) -0.0033(18) -0.0204(18)
C31 0.0601(19) 0.0554(17) 0.0639(17) -0.0087(13) 0.0006(14) -0.0170(14)
C32 0.0566(17) 0.0589(16) 0.0459(13) -0.0203(12) -0.0027(12) -0.0141(13)
C33 0.093(3) 0.0643(19) 0.0608(17) -0.0289(15) -0.0083(16) -0.0213(18)
C34 0.094(3) 0.081(2) 0.079(2) -0.0257(18) -0.025(2) -0.041(2)
C35 0.057(2) 0.096(2) 0.080(2) -0.0219(19) -0.0142(16) -0.0313(18)
C36 0.0462(17) 0.0676(18) 0.0562(15) -0.0177(13) -0.0050(12) -0.0170(14)
C37 0.0645(18) 0.0521(15) 0.0438(13) -0.0078(11) -0.0096(12) -0.0186(13)
C38 0.091(3) 0.0552(17) 0.0558(16) -0.0066(13) -0.0306(16) -0.0174(17)
C39 0.077(3) 0.072(2) 0.084(2) -0.0252(18) -0.044(2) -0.0032(18)
C40 0.0436(18) 0.076(2) 0.103(3) -0.0429(19) -0.0174(16) -0.0064(15)
C41 0.0421(16) 0.0579(16) 0.0648(16) -0.0278(13) -0.0054(12) -0.0097(12)

loop_
_atom_type_symbol
_atom_type_description
_atom_type_scat_dispersion_real
_atom_type_scat_dispersion_imag
_atom_type_scat_source
Ru Ru -1.2594 0.8363 'International Tables Vol C Tables 4.2.6.8 and 6.1.1.4'
C C 0.0033 0.0016 'International Tables Vol C Tables 4.2.6.8 and 6.1.1.4'
H H 0.0000 0.0000 'International Tables Vol C Tables 4.2.6.8 and 6.1.1.4'
Cl Cl 0.1484 0.1585 'International Tables Vol C Tables 4.2.6.8 and 6.1.1.4'
N N 0.0061 0.0033 'International Tables Vol C Tables 4.2.6.8 and 6.1.1.4'

loop_
_geom_angle_atom_site_label_1
_geom_angle_atom_site_label_2
_geom_angle_atom_site_label_3
_geom_angle
C1 Ru1 N4 95.05(9)
C1 Ru1 N5 99.07(8)
N4 Ru1 N5 165.74(7)
C1 Ru1 N3 178.55(8)
N4 Ru1 N3 83.51(8)
N5 Ru1 N3 82.35(7)
C1 Ru1 Cl1 91.30(7)
N4 Ru1 Cl1 86.42(6)
N5 Ru1 Cl1 91.32(6)
N3 Ru1 Cl1 88.39(6)
C1 Ru1 Cl2 91.33(7)
N4 Ru1 Cl2 91.82(6)
N5 Ru1 Cl2 89.77(6)
N3 Ru1 Cl2 88.93(6)
Cl1 Ru1 Cl2 176.95(2)
C1 N1 C6 127.9(2)
C1 N1 C2 113.73(19)
C6 N1 C2 118.34(19)
C1 N2 C20 131.1(2)
C1 N2 C3 114.1(2)
C20 N2 C3 114.44(19)
C27 N3 C31 116.4(2)
C27 N3 Ru1 122.46(18)
C31 N3 Ru1 121.09(19)
C36 N4 C32 116.0(2)
C36 N4 Ru1 123.60(17)
C32 N4 Ru1 119.50(18)
C41 N5 C37 116.1(2)
C41 N5 Ru1 123.03(17)
C37 N5 Ru1 119.70(18)
N2 C1 N1 102.7(2)
N2 C1 Ru1 128.52(17)
N1 C1 Ru1 128.68(16)
C4 C2 N1 115.4(3)
C4 C2 C3 117.5(3)
N1 C2 C3 100.3(2)
C4 C2 H2 107.7
N1 C2 H2 107.7
C3 C2 H2 107.7
N2 C3 C2 100.61(19)
N2 C3 C5 110.4(2)
C2 C3 C5 116.1(3)
N2 C3 H3 109.8
C2 C3 H3 109.8
C5 C3 H3 109.8
C2 C4 H4A 109.5
C2 C4 H4B 109.5
H4A C4 H4B 109.5
C2 C4 H4C 109.5
H4A C4 H4C 109.5
H4B C4 H4C 109.5
C3 C5 H5A 109.5
C3 C5 H5B 109.5
H5A C5 H5B 109.5
C3 C5 H5C 109.5
H5A C5 H5C 109.5
H5B C5 H5C 109.5
C7 C6 C11 121.9(2)
C7 C6 N1 118.8(2)
C11 C6 N1 118.8(3)
C8 C7 C6 117.8(3)
C8 C7 C12 119.9(3)
C6 C7 C12 122.3(3)
C9 C8 C7 120.9(3)
C9 C8 H8 119.5
C7 C8 H8 119.5
C10 C9 C8 120.1(3)
C10 C9 H9 119.9
C8 C9 H9 119.9
C9 C10 C11 121.4(3)
C9 C10 H10 119.3
C11 C10 H10 119.3
C10 C11 C6 117.6(3)
C10 C11 C13 120.6(3)
C6 C11 C13 121.7(2)
C7 C12 H12A 109.5
C7 C12 H12B 109.5
H12A C12 H12B 109.5
C7 C12 H12C 109.5
H12A C12 H12C 109.5
H12B C12 H12C 109.5
C14 C13 C11 117.3(2)
C14 C13 H13A 108.0
C11 C13 H13A 108.0
C14 C13 H13B 108.0
C11 C13 H13B 108.0
H13A C13 H13B 107.2
C19 C14 C15 117.4(3)
C19 C14 C13 121.1(3)
C15 C14 C13 121.5(3)
C16 C15 C14 121.5(3)
C16 C15 H15 119.3
C14 C15 H15 119.3
C17 C16 C15 120.3(3)
C17 C16 H16 119.8
C15 C16 H16 119.8
C16 C17 C18 119.1(3)
C16 C17 H17 120.5
C18 C17 H17 120.5
C17 C18 C19 120.0(3)
C17 C18 H18 120.0
C19 C18 H18 120.0
C14 C19 C18 121.7(3)
C14 C19 H19 119.1
C18 C19 H19 119.1
C25 C20 C21 120.0(2)
C25 C20 N2 121.3(3)
C21 C20 N2 118.3(2)
C22 C21 C20 118.3(3)
C22 C21 C26 119.1(3)
C20 C21 C26 122.6(3)
C23 C22 C21 121.1(4)
C23 C22 H22 119.5
C21 C22 H22 119.5
C24 C23 C22 120.5(3)
C24 C23 H23 119.8
C22 C23 H23 119.8
C23 C24 C25 120.1(3)
C23 C24 H24 119.9
C25 C24 H24 119.9
C20 C25 C24 119.9(3)
C20 C25 H25 120.0
C24 C25 H25 120.0
C21 C26 H26A 109.5
C21 C26 H26B 109.5
H26A C26 H26B 109.5
C21 C26 H26C 109.5
H26A C26 H26C 109.5
H26B C26 H26C 109.5
N3 C27 C28 123.7(3)
N3 C27 H27 118.2
C28 C27 H27 118.2
C29 C28 C27 118.8(3)
C29 C28 H28 120.6
C27 C28 H28 120.6
C30 C29 C28 118.4(3)
C30 C29 H29 120.8
C28 C29 H29 120.8
C29 C30 C31 119.6(3)
C29 C30 H30 120.2
C31 C30 H30 120.2
N3 C31 C30 123.1(3)
N3 C31 H31 118.5
C30 C31 H31 118.5
N4 C32 C33 123.3(3)
N4 C32 H32 118.3
C33 C32 H32 118.3
C34 C33 C32 119.6(3)
C34 C33 H33 120.2
C32 C33 H33 120.2
C35 C34 C33 117.8(3)
C35 C34 H34 121.1
C33 C34 H34 121.1
C34 C35 C36 119.9(3)
C34 C35 H35 120.1
C36 C35 H35 120.1
N4 C36 C35 123.4(3)
N4 C36 H36 118.3
C35 C36 H36 118.3
N5 C37 C38 123.2(3)
N5 C37 H37 118.4
C38 C37 H37 118.4
C39 C38 C37 119.4(3)
C39 C38 H38 120.3
C37 C38 H38 120.3
C38 C39 C40 118.5(3)
C38 C39 H39 120.8
C40 C39 H39 120.8
C39 C40 C41 118.9(3)
C39 C40 H40 120.5
C41 C40 H40 120.5
N5 C41 C40 123.9(3)
N5 C41 H41 118.0
C40 C41 H41 118.0

loop_
_geom_bond_atom_site_label_1
_geom_bond_atom_site_label_2
_geom_bond_distance
Ru1 C1 2.030(2)
Ru1 N4 2.112(2)
Ru1 N5 2.1662(19)
Ru1 N3 2.194(2)
Ru1 Cl1 2.4261(6)
Ru1 Cl2 2.4441(6)
N1 C1 1.387(3)
N1 C6 1.443(3)
N1 C2 1.498(3)
N2 C1 1.376(3)
N2 C20 1.425(3)
N2 C3 1.493(3)
N3 C27 1.330(3)
N3 C31 1.341(3)
N4 C36 1.347(3)
N4 C32 1.349(3)
N5 C41 1.332(3)
N5 C37 1.345(3)
C2 C4 1.497(4)
C2 C3 1.502(3)
C2 H2 0.9800
C3 C5 1.519(4)
C3 H3 0.9800
C4 H4A 0.9600
C4 H4B 0.9600
C4 H4C 0.9600
C5 H5A 0.9600
C5 H5B 0.9600
C5 H5C 0.9600
C6 C7 1.396(4)
C6 C11 1.397(4)
C7 C8 1.395(4)
C7 C12 1.500(4)
C8 C9 1.381(4)
C8 H8 0.9300
C9 C10 1.368(4)
C9 H9 0.9300
C10 C11 1.396(4)
C10 H10 0.9300
C11 C13 1.532(4)
C12 H12A 0.9600
C12 H12B 0.9600
C12 H12C 0.9600
C13 C14 1.524(4)
C13 H13A 0.9700
C13 H13B 0.9700
C14 C19 1.373(4)
C14 C15 1.381(4)
C15 C16 1.374(4)
C15 H15 0.9300
C16 C17 1.371(4)
C16 H16 0.9300
C17 C18 1.375(5)
C17 H17 0.9300
C18 C19 1.378(5)
C18 H18 0.9300
C19 H19 0.9300
C20 C25 1.381(4)
C20 C21 1.396(4)
C21 C22 1.391(4)
C21 C26 1.516(5)
C22 C23 1.370(5)
C22 H22 0.9300
C23 C24 1.353(6)
C23 H23 0.9300
C24 C25 1.393(4)
C24 H24 0.9300
C25 H25 0.9300
C26 H26A 0.9600
C26 H26B 0.9600
C26 H26C 0.9600
C27 C28 1.385(4)
C27 H27 0.9300
C28 C29 1.368(5)
C28 H28 0.9300
C29 C30 1.364(5)
C29 H29 0.9300
C30 C31 1.377(4)
C30 H30 0.9300
C31 H31 0.9300
C32 C33 1.385(4)
C32 H32 0.9300
C33 C34 1.376(5)
C33 H33 0.9300
C34 C35 1.373(5)
C34 H34 0.9300
C35 C36 1.379(4)
C35 H35 0.9300
C36 H36 0.9300
C37 C38 1.388(4)
C37 H37 0.9300
C38 C39 1.366(5)
C38 H38 0.9300
C39 C40 1.371(5)
C39 H39 0.9300
C40 C41 1.386(4)
C40 H40 0.9300
C41 H41 0.9300
